data_1549166
loop_
_publ_author_name
'Zorina-Tikhonova, Ekaterina N.'
'Chistyakov, Aleksandr S.'
'Kiskin, Mikhail A.'
'Sidorov, Aleksei A.'
'Dorovatovskii, Pavel V.'
'Zubavichus, Yan V.'
'Voronova, Eugenia D.'
'Godovikov, Ivan A.'
'Korlyukov, Alexander A.'
'Eremenko, Igor L.'
'Vologzhanina, Anna V.'

_publ_section_title
;
 Exploitation of knowledge databases in the synthesis of zinc(II)
 malonates with photo-sensitive and photo-insensitive
 <i>N</i>,<i>N</i>'-containing linkers
;
_journal_issue 3
_journal_name_full IUCrJ
_journal_page_first
;
;
_journal_paper_doi 10.1107/S2052252518001641
_journal_volume 5
_journal_year 2018
_chemical_formula_moiety 'C22 H22 N3 O4 Zn, H2 O'
_chemical_formula_sum 'C22 H24 N3 O5 Zn'
_chemical_formula_weight 475.81
_chemical_name_systematic
;
Catena((mu-4,4'-bipyridine-N,N')-bis(4,4'-bipyridine)-bis(mu-diethylmalonato-
O,O')-dizinc(II) dihydrate)
;
_space_group_crystal_system monoclinic
_space_group_IT_number 14
_space_group_name_Hall '-P 2ybc'
_space_group_name_H-M_alt 'P 1 21/c 1'
_symmetry_space_group_name_Hall '-P 2ybc'
_symmetry_space_group_name_H-M 'P 1 21/c 1'
_atom_sites_solution_hydrogens mixed
_audit_creation_date 2017-03-21
_audit_creation_method
;
Olex2 1.2
(compiled 2017.03.02 svn.r3394 for OlexSys, GUI svn.r5324)
;
_cell_angle_alpha 90
_cell_angle_beta 99.143(2)
_cell_angle_gamma 90
_cell_formula_units_Z 4
_cell_length_a 11.1832(8)
_cell_length_b 8.2422(6)
_cell_length_c 23.8320(17)
_cell_measurement_reflns_used 1045
_cell_measurement_temperature 120
_cell_measurement_theta_max 29.78
_cell_measurement_theta_min 1.92
_cell_volume 2168.8(3)
_computing_molecular_graphics 'Olex2 (Dolomanov et al., 2009)'
_computing_publication_material 'Olex2 (Dolomanov et al., 2009)'
_computing_structure_refinement 'XL (Sheldrick, 2008)'
_diffrn_ambient_temperature 120
_diffrn_measured_fraction_theta_full 0.999
_diffrn_measured_fraction_theta_max 0.994
_diffrn_measurement_device_type 'Bruker Smart 1000 CCD area detector'
_diffrn_radiation_type MoK\a
_diffrn_radiation_wavelength 0.71073
_diffrn_reflns_av_R_equivalents 0.0732
_diffrn_reflns_av_unetI/netI 0.0765
_diffrn_reflns_Laue_measured_fraction_full 0.999
_diffrn_reflns_Laue_measured_fraction_max 0.994
_diffrn_reflns_limit_h_max 16
_diffrn_reflns_limit_h_min -16
_diffrn_reflns_limit_k_max 11
_diffrn_reflns_limit_k_min -10
_diffrn_reflns_limit_l_max 34
_diffrn_reflns_limit_l_min -34
_diffrn_reflns_number 23649
_diffrn_reflns_point_group_measured_fraction_full 0.999
_diffrn_reflns_point_group_measured_fraction_max 0.994
_diffrn_reflns_theta_full 25.242
_diffrn_reflns_theta_max 30.868
_diffrn_reflns_theta_min 1.731
_exptl_absorpt_coefficient_mu 1.171
_exptl_absorpt_correction_T_max 0.3368
_exptl_absorpt_correction_T_min 0.2655
_exptl_absorpt_correction_type multi-scan
_exptl_absorpt_process_details
;
SADABS-2014/5 (Bruker,2014/5) was used for absorption correction.
wR2(int) was 0.0782 before and 0.0561 after correction.
The Ratio of minimum to maximum transmission is 0.7883.
The \l/2 correction factor is 0.00150.
;
_exptl_crystal_colour colourless
_exptl_crystal_colour_primary colourless
_exptl_crystal_density_diffrn 1.457
_exptl_crystal_description plate
_exptl_crystal_F_000 988
_exptl_crystal_size_max 0.42
_exptl_crystal_size_mid 0.3
_exptl_crystal_size_min 0.06
_refine_diff_density_max 0.438
_refine_diff_density_min -0.453
_refine_diff_density_rms 0.095
_refine_ls_extinction_method none
_refine_ls_goodness_of_fit_ref 1.013
_refine_ls_hydrogen_treatment constr
_refine_ls_matrix_type full
_refine_ls_number_parameters 282
_refine_ls_number_reflns 6785
_refine_ls_number_restraints 0
_refine_ls_restrained_S_all 1.013
_refine_ls_R_factor_all 0.0808
_refine_ls_R_factor_gt 0.0471
_refine_ls_shift/su_max 0.002
_refine_ls_shift/su_mean 0.000
_refine_ls_structure_factor_coef Fsqd
_refine_ls_weighting_details 'w=1/[\s^2^(Fo^2^)+(0.0400P)^2^+0.0490P] where P=(Fo^2^+2Fc^2^)/3'
_refine_ls_weighting_scheme calc
_refine_ls_wR_factor_gt 0.0891
_refine_ls_wR_factor_ref 0.1028
_reflns_Friedel_coverage 0.000
_reflns_number_gt 4755
_reflns_number_total 6785
_reflns_threshold_expression 'I > 2\s(I)'
_cod_data_source_file lq5010.cif
_cod_data_source_block 5
_cod_database_code 1549166
_shelxl_version_number 2014-3
_shelx_space_group_comment
;
The symmetry employed for this shelxl refinement is uniquely defined
by the following loop, which should always be used as a source of
symmetry information in preference to the above space-group names.
They are only intended as comments.
;
_shelx_estimated_absorpt_t_max 0.933
_shelx_estimated_absorpt_t_min 0.639
_olex2_refinement_description
;
1. Others
 Fixed Uiso: H4A(0.027) H4B(0.027) H5A(0.053) H5B(0.053) H5C(0.053) H6A(0.025)
 H6B(0.025) H7A(0.054) H7B(0.054) H7C(0.054) H8(0.03) H9(0.03) H11(0.024)
 H12(0.024) H13(0.023) H14(0.021) H16(0.021) H17(0.022) H19(0.023) H20(0.027)
 H21(0.026) H22(0.022) H1WA(0.06) H1WB(0.06)
 Fixed X: H4A(0.1626) H4B(0.0782) H5A(0.0243) H5B(0.1581) H5C(0.0711)
 H6A(0.3095) H6B(0.2044) H7A(0.1624) H7B(0.0593) H7C(0.1348) H8(0.5488)
 H9(0.5249) H11(0.5026) H12(0.5306) H13(0.7751) H14(0.9229) H16(0.7642)
 H17(0.6182) H19(0.8588) H20(1.0089) H21(1.2297) H22(1.0873) H1WA(1.2508)
 H1WB(1.2753)
 Fixed Y: H4A(0.9707) H4B(0.8167) H5A(1.0317) H5B(1.033) H5C(0.8808)
 H6A(0.5727) H6B(0.6705) H7A(0.4793) H7B(0.5654) H7C(0.4172) H8(1.0664)
 H9(1.2338) H11(1.6149) H12(1.4376) H13(1.0438) H14(0.8581) H16(0.5371)
 H17(0.7304) H19(0.3507) H20(0.1649) H21(0.5069) H22(0.706) H1WA(0.0895) H1WB(-
 0.0344)
 Fixed Z: H4A(0.2516) H4B(0.2566) H5A(0.3126) H5B(0.3484) H5C(0.3524)
 H6A(0.3427) H6B(0.3661) H7A(0.2649) H7B(0.2939) H7C(0.3252) H8(0.4462)
 H9(0.5216) H11(0.4139) H12(0.3419) H13(0.4148) H14(0.4494) H16(0.3319)
 H17(0.3016) H19(0.3856) H20(0.4164) H21(0.4823) H22(0.4537) H1WA(0.4633)
 H1WB(0.4393)
;
_olex2_submission_special_instructions 'No special instructions were received'

loop_
_space_group_symop_operation_xyz
'x, y, z'
'-x, y+1/2, -z+1/2'
'-x, -y, -z'
'x, -y-1/2, z-1/2'

loop_
_atom_site_label
_atom_site_type_symbol
_atom_site_fract_x
_atom_site_fract_y
_atom_site_fract_z
_atom_site_U_iso_or_equiv
_atom_site_adp_type
_atom_site_occupancy
_atom_site_site_symmetry_order
_atom_site_calc_flag
_atom_site_refinement_flags_posn
Zn1 Zn 0.55981(2) 1.07828(3) 0.32295(2) 0.01347(8) Uani 1 1 d .
O1 O 0.40162(14) 0.9860(2) 0.29564(7) 0.0183(4) Uani 1 1 d .
O2 O 0.39039(15) 0.8722(2) 0.37964(6) 0.0191(4) Uani 1 1 d .
O3 O 0.40734(14) 0.6410(2) 0.25283(7) 0.0192(4) Uani 1 1 d .
O4 O 0.25504(16) 0.7449(2) 0.19360(6) 0.0216(4) Uani 1 1 d .
N1 N 0.54097(17) 1.2356(2) 0.38710(7) 0.0145(4) Uani 1 1 d .
N2 N 0.68235(17) 0.9047(2) 0.35533(8) 0.0152(4) Uani 1 1 d .
N3 N 1.13460(19) 0.3168(3) 0.45195(8) 0.0221(5) Uani 1 1 d .
C1 C 0.3570(2) 0.8853(3) 0.32768(9) 0.0151(5) Uani 1 1 d .
C2 C 0.2565(2) 0.7787(3) 0.29519(9) 0.0145(4) Uani 1 1 d .
C3 C 0.3072(2) 0.7194(3) 0.24272(9) 0.0150(5) Uani 1 1 d .
C4 C 0.1430(2) 0.8849(3) 0.27774(10) 0.0227(5) Uani 1 1 d .
H4A H 0.1626 0.9707 0.2516 0.027 Uiso 1 1 calc R
H4B H 0.0782 0.8167 0.2566 0.027 Uiso 1 1 calc R
C5 C 0.0948(3) 0.9647(4) 0.32718(11) 0.0356(7) Uani 1 1 d .
H5A H 0.0243 1.0317 0.3126 0.053 Uiso 1 1 calc GR
H5B H 0.1581 1.0330 0.3484 0.053 Uiso 1 1 calc GR
H5C H 0.0711 0.8808 0.3524 0.053 Uiso 1 1 calc GR
C6 C 0.2323(2) 0.6314(3) 0.33109(10) 0.0209(5) Uani 1 1 d .
H6A H 0.3095 0.5727 0.3427 0.025 Uiso 1 1 calc R
H6B H 0.2044 0.6705 0.3661 0.025 Uiso 1 1 calc R
C7 C 0.1389(3) 0.5127(4) 0.30110(12) 0.0361(7) Uani 1 1 d .
H7A H 0.1624 0.4793 0.2649 0.054 Uiso 1 1 calc GR
H7B H 0.0593 0.5654 0.2939 0.054 Uiso 1 1 calc GR
H7C H 0.1348 0.4172 0.3252 0.054 Uiso 1 1 calc GR
C8 C 0.5393(2) 1.1797(3) 0.43963(10) 0.0248(6) Uani 1 1 d .
H8 H 0.5488 1.0664 0.4462 0.030 Uiso 1 1 calc R
C9 C 0.5245(3) 1.2789(3) 0.48484(10) 0.0251(6) Uani 1 1 d .
H9 H 0.5249 1.2338 0.5216 0.030 Uiso 1 1 calc R
C10 C 0.50890(19) 1.4444(3) 0.47632(9) 0.0123(4) Uani 1 1 d .
C11 C 0.5118(2) 1.5022(3) 0.42168(10) 0.0202(5) Uani 1 1 d .
H11 H 0.5026 1.6149 0.4139 0.024 Uiso 1 1 calc R
C12 C 0.5282(2) 1.3955(3) 0.37879(10) 0.0204(5) Uani 1 1 d .
H12 H 0.5306 1.4376 0.3419 0.024 Uiso 1 1 calc R
C13 C 0.7726(2) 0.9390(3) 0.39812(10) 0.0189(5) Uani 1 1 d .
H13 H 0.7751 1.0438 0.4148 0.023 Uiso 1 1 calc R
C14 C 0.8615(2) 0.8290(3) 0.41876(9) 0.0173(5) Uani 1 1 d .
H14 H 0.9229 0.8581 0.4494 0.021 Uiso 1 1 calc R
C15 C 0.8614(2) 0.6751(3) 0.39468(9) 0.0141(4) Uani 1 1 d .
C16 C 0.7680(2) 0.6403(3) 0.34990(10) 0.0173(5) Uani 1 1 d .
H16 H 0.7642 0.5371 0.3319 0.021 Uiso 1 1 calc R
C17 C 0.6813(2) 0.7565(3) 0.33190(10) 0.0181(5) Uani 1 1 d .
H17 H 0.6182 0.7304 0.3016 0.022 Uiso 1 1 calc R
C18 C 0.9562(2) 0.5515(3) 0.41538(9) 0.0153(5) Uani 1 1 d .
C19 C 0.9348(2) 0.3868(3) 0.40522(10) 0.0192(5) Uani 1 1 d .
H19 H 0.8588 0.3507 0.3856 0.023 Uiso 1 1 calc R
C20 C 1.0253(2) 0.2766(3) 0.42392(10) 0.0221(5) Uani 1 1 d .
H20 H 1.0089 0.1649 0.4164 0.027 Uiso 1 1 calc R
C21 C 1.1532(2) 0.4748(3) 0.46210(10) 0.0213(5) Uani 1 1 d .
H21 H 1.2297 0.5069 0.4823 0.026 Uiso 1 1 calc R
C22 C 1.0687(2) 0.5954(3) 0.44516(9) 0.0185(5) Uani 1 1 d .
H22 H 1.0873 0.7060 0.4537 0.022 Uiso 1 1 calc R
O1W O 1.25043(19) -0.0116(3) 0.47018(8) 0.0402(5) Uani 1 1 d .
H1WA H 1.2508 0.0895 0.4633 0.060 Uiso 1 1 d R
H1WB H 1.2753 -0.0344 0.4393 0.060 Uiso 1 1 d R

loop_
_atom_site_aniso_label
_atom_site_aniso_U_11
_atom_site_aniso_U_22
_atom_site_aniso_U_33
_atom_site_aniso_U_23
_atom_site_aniso_U_13
_atom_site_aniso_U_12
Zn1 0.01846(14) 0.01146(14) 0.01061(12) -0.00037(10) 0.00266(9) 0.00119(11)
O1 0.0204(8) 0.0182(9) 0.0166(8) 0.0025(7) 0.0036(7) -0.0027(7)
O2 0.0231(9) 0.0207(9) 0.0129(8) -0.0005(6) 0.0007(7) -0.0009(7)
O3 0.0181(8) 0.0234(9) 0.0160(8) -0.0054(7) 0.0027(7) 0.0035(7)
O4 0.0299(10) 0.0220(10) 0.0129(8) -0.0003(7) 0.0029(7) 0.0053(8)
N1 0.0189(10) 0.0126(10) 0.0123(9) -0.0005(7) 0.0035(7) -0.0007(8)
N2 0.0172(9) 0.0128(10) 0.0157(9) 0.0017(8) 0.0035(7) 0.0008(8)
N3 0.0252(11) 0.0245(12) 0.0175(10) 0.0055(9) 0.0058(9) 0.0096(9)
C1 0.0144(11) 0.0162(12) 0.0161(10) -0.0011(9) 0.0064(9) 0.0055(9)
C2 0.0154(11) 0.0183(12) 0.0104(10) 0.0000(8) 0.0040(8) 0.0008(9)
C3 0.0170(11) 0.0133(12) 0.0155(10) -0.0004(9) 0.0051(9) -0.0050(9)
C4 0.0182(12) 0.0319(15) 0.0180(11) 0.0000(10) 0.0031(9) 0.0058(11)
C5 0.0278(14) 0.058(2) 0.0225(13) -0.0029(13) 0.0071(11) 0.0183(14)
C6 0.0232(12) 0.0227(13) 0.0176(11) 0.0026(10) 0.0058(10) -0.0064(10)
C7 0.0407(17) 0.0390(18) 0.0288(15) 0.0025(13) 0.0062(13) -0.0207(14)
C8 0.0469(17) 0.0108(12) 0.0179(12) 0.0006(9) 0.0093(11) 0.0036(11)
C9 0.0474(17) 0.0167(13) 0.0131(11) 0.0007(9) 0.0109(11) 0.0015(12)
C10 0.0117(10) 0.0120(12) 0.0131(10) -0.0010(8) 0.0016(8) 0.0009(8)
C11 0.0352(14) 0.0094(12) 0.0166(11) 0.0016(9) 0.0059(10) 0.0037(10)
C12 0.0333(14) 0.0140(13) 0.0147(11) -0.0001(9) 0.0061(10) 0.0019(10)
C13 0.0252(12) 0.0150(13) 0.0163(11) -0.0013(9) 0.0028(9) -0.0016(10)
C14 0.0200(12) 0.0156(12) 0.0148(11) 0.0002(9) -0.0014(9) -0.0008(10)
C15 0.0164(11) 0.0129(11) 0.0133(10) 0.0013(8) 0.0035(8) -0.0018(9)
C16 0.0200(12) 0.0139(12) 0.0175(11) -0.0024(9) 0.0014(9) 0.0004(9)
C17 0.0195(12) 0.0173(13) 0.0166(11) -0.0012(9) 0.0001(9) 0.0021(10)
C18 0.0165(11) 0.0172(13) 0.0127(10) -0.0001(8) 0.0038(8) 0.0011(9)
C19 0.0210(12) 0.0186(13) 0.0175(11) -0.0015(9) 0.0020(9) 0.0031(10)
C20 0.0268(13) 0.0197(13) 0.0203(12) 0.0014(10) 0.0050(10) 0.0049(11)
C21 0.0157(11) 0.0305(15) 0.0179(11) 0.0055(10) 0.0034(9) 0.0014(10)
C22 0.0189(11) 0.0223(13) 0.0151(10) 0.0002(9) 0.0046(9) -0.0004(10)
O1W 0.0533(13) 0.0445(13) 0.0231(10) 0.0035(9) 0.0075(9) 0.0205(11)

loop_
_atom_type_symbol
_atom_type_description
_atom_type_scat_dispersion_real
_atom_type_scat_dispersion_imag
_atom_type_scat_source
C C 0.0033 0.0016 'International Tables Vol C Tables 4.2.6.8 and 6.1.1.4'
H H 0.0000 0.0000 'International Tables Vol C Tables 4.2.6.8 and 6.1.1.4'
N N 0.0061 0.0033 'International Tables Vol C Tables 4.2.6.8 and 6.1.1.4'
O O 0.0106 0.0060 'International Tables Vol C Tables 4.2.6.8 and 6.1.1.4'
Zn Zn 0.2839 1.4301 'International Tables Vol C Tables 4.2.6.8 and 6.1.1.4'

loop_
_geom_angle_atom_site_label_1
_geom_angle_atom_site_label_2
_geom_angle_atom_site_label_3
_geom_angle
_geom_angle_site_symmetry_1
_geom_angle_site_symmetry_3
O1 Zn1 O3 95.07(7) . 2_655
O1 Zn1 N1 107.65(7) . .
O1 Zn1 N2 111.88(7) . .
O1 Zn1 C3 123.50(7) . 2_655
O3 Zn1 N1 125.25(7) 2_655 .
O3 Zn1 N2 108.56(7) 2_655 .
O3 Zn1 C3 28.58(7) 2_655 2_655
N1 Zn1 N2 107.72(7) . .
N1 Zn1 C3 107.70(7) . 2_655
N2 Zn1 C3 97.29(7) . 2_655
C1 O1 Zn1 118.33(15) . .
C3 O3 Zn1 104.16(14) . 2_645
C8 N1 Zn1 120.09(16) . .
C8 N1 C12 117.5(2) . .
C12 N1 Zn1 122.45(15) . .
C13 N2 Zn1 121.05(16) . .
C17 N2 Zn1 121.21(15) . .
C17 N2 C13 117.5(2) . .
C21 N3 C20 115.8(2) . .
O1 C1 C2 113.14(19) . .
O2 C1 O1 124.6(2) . .
O2 C1 C2 122.2(2) . .
C1 C2 C4 108.43(19) . .
C3 C2 C1 104.97(17) . .
C3 C2 C4 110.86(18) . .
C3 C2 C6 108.85(19) . .
C6 C2 C1 110.59(18) . .
C6 C2 C4 112.86(19) . .
O3 C3 Zn1 47.26(10) . 2_645
O3 C3 C2 115.64(19) . .
O4 C3 Zn1 74.68(13) . 2_645
O4 C3 O3 121.9(2) . .
O4 C3 C2 122.4(2) . .
C2 C3 Zn1 162.81(16) . 2_645
C2 C4 H4A 108.7 . .
C2 C4 H4B 108.7 . .
H4A C4 H4B 107.6 . .
C5 C4 C2 114.4(2) . .
C5 C4 H4A 108.7 . .
C5 C4 H4B 108.7 . .
C4 C5 H5A 109.5 . .
C4 C5 H5B 109.5 . .
C4 C5 H5C 109.5 . .
H5A C5 H5B 109.5 . .
H5A C5 H5C 109.5 . .
H5B C5 H5C 109.5 . .
C2 C6 H6A 108.6 . .
C2 C6 H6B 108.6 . .
H6A C6 H6B 107.6 . .
C7 C6 C2 114.5(2) . .
C7 C6 H6A 108.6 . .
C7 C6 H6B 108.6 . .
C6 C7 H7A 109.5 . .
C6 C7 H7B 109.5 . .
C6 C7 H7C 109.5 . .
H7A C7 H7B 109.5 . .
H7A C7 H7C 109.5 . .
H7B C7 H7C 109.5 . .
N1 C8 H8 118.4 . .
N1 C8 C9 123.2(2) . .
C9 C8 H8 118.4 . .
C8 C9 H9 120.2 . .
C8 C9 C10 119.7(2) . .
C10 C9 H9 120.2 . .
C9 C10 C10 121.5(2) . 3_686
C9 C10 C11 116.9(2) . .
C11 C10 C10 121.5(2) . 3_686
C10 C11 H11 120.0 . .
C12 C11 C10 120.0(2) . .
C12 C11 H11 120.0 . .
N1 C12 C11 122.7(2) . .
N1 C12 H12 118.6 . .
C11 C12 H12 118.6 . .
N2 C13 H13 118.5 . .
N2 C13 C14 123.0(2) . .
C14 C13 H13 118.5 . .
C13 C14 H14 120.0 . .
C13 C14 C15 119.9(2) . .
C15 C14 H14 120.0 . .
C14 C15 C16 116.9(2) . .
C14 C15 C18 122.0(2) . .
C16 C15 C18 121.1(2) . .
C15 C16 H16 120.1 . .
C17 C16 C15 119.8(2) . .
C17 C16 H16 120.1 . .
N2 C17 C16 122.8(2) . .
N2 C17 H17 118.6 . .
C16 C17 H17 118.6 . .
C19 C18 C15 120.8(2) . .
C22 C18 C15 121.8(2) . .
C22 C18 C19 117.3(2) . .
C18 C19 H19 120.4 . .
C20 C19 C18 119.2(2) . .
C20 C19 H19 120.4 . .
N3 C20 C19 124.3(2) . .
N3 C20 H20 117.8 . .
C19 C20 H20 117.8 . .
N3 C21 H21 117.7 . .
N3 C21 C22 124.6(2) . .
C22 C21 H21 117.7 . .
C18 C22 H22 120.6 . .
C21 C22 C18 118.8(2) . .
C21 C22 H22 120.6 . .
H1WA O1W H1WB 92.1 . .

loop_
_geom_bond_atom_site_label_1
_geom_bond_atom_site_label_2
_geom_bond_distance
_geom_bond_site_symmetry_2
Zn1 O1 1.9407(16) .
Zn1 O3 1.9683(15) 2_655
Zn1 N1 2.0407(18) .
Zn1 N2 2.0455(19) .
Zn1 C3 2.599(2) 2_655
O1 C1 1.281(3) .
O2 C1 1.240(3) .
O3 Zn1 1.9683(15) 2_645
O3 C3 1.282(3) .
O4 C3 1.240(3) .
N1 C8 1.337(3) .
N1 C12 1.338(3) .
N2 C13 1.346(3) .
N2 C17 1.342(3) .
N3 C20 1.338(3) .
N3 C21 1.336(3) .
C1 C2 1.535(3) .
C2 C3 1.533(3) .
C2 C4 1.544(3) .
C2 C6 1.534(3) .
C3 Zn1 2.599(2) 2_645
C4 H4A 0.9900 .
C4 H4B 0.9900 .
C4 C5 1.521(3) .
C5 H5A 0.9800 .
C5 H5B 0.9800 .
C5 H5C 0.9800 .
C6 H6A 0.9900 .
C6 H6B 0.9900 .
C6 C7 1.524(3) .
C7 H7A 0.9800 .
C7 H7B 0.9800 .
C7 H7C 0.9800 .
C8 H8 0.9500 .
C8 C9 1.384(3) .
C9 H9 0.9500 .
C9 C10 1.385(3) .
C10 C10 1.492(4) 3_686
C10 C11 1.392(3) .
C11 H11 0.9500 .
C11 C12 1.382(3) .
C12 H12 0.9500 .
C13 H13 0.9500 .
C13 C14 1.378(3) .
C14 H14 0.9500 .
C14 C15 1.392(3) .
C15 C16 1.399(3) .
C15 C18 1.497(3) .
C16 H16 0.9500 .
C16 C17 1.382(3) .
C17 H17 0.9500 .
C18 C19 1.394(3) .
C18 C22 1.390(3) .
C19 H19 0.9500 .
C19 C20 1.380(3) .
C20 H20 0.9500 .
C21 H21 0.9500 .
C21 C22 1.387(3) .
C22 H22 0.9500 .
O1W H1WA 0.8495 .
O1W H1WB 0.8496 .
